data_7101673
loop_
_publ_author_name
'Liu, Hsueh-Ju'
'Hung, Yu-Hsin'
'Chou, Chang-Chuan'
'Su, Chan-Cheng'

_publ_section_title
;
 Proton-controllable fluorescent switch based on interconversion of
 polynuclear and dinuclear copper(II) complexes.
;
_journal_issue 5
_journal_name_full 'Chemical communications (Cambridge, England)'
_journal_page_first 495
_journal_page_last 497
_journal_paper_doi 10.1039/b613583h
_journal_year 2007
_chemical_formula_moiety 'C40 H36 Cl0 Cu2 N8 O6'
_chemical_formula_sum 'C40 H36 Cl0 Cu2 N8 O6'
_chemical_formula_weight 851.85
_chemical_name_systematic
;
?
;
_space_group_IT_number 14
_symmetry_cell_setting monoclinic
_symmetry_space_group_name_Hall '-P 2yn'
_symmetry_space_group_name_H-M 'P 1 21/n 1'
_atom_sites_solution_hydrogens geom
_atom_sites_solution_primary direct
_atom_sites_solution_secondary difmap
_audit_creation_method SHELXL-97
_cell_angle_alpha 90.00
_cell_angle_beta 108.0350(10)
_cell_angle_gamma 90.00
_cell_formula_units_Z 4
_cell_length_a 11.6029(2)
_cell_length_b 23.2657(4)
_cell_length_c 16.6550(3)
_cell_measurement_reflns_used 32370
_cell_measurement_temperature 200(2)
_cell_measurement_theta_max 25.35
_cell_measurement_theta_min 2.037
_cell_volume 4275.11(13)
_computing_cell_refinement 'HKL Scalepack (Otwinowski & Minor 1997)'
_computing_data_collection 'Collect (Nonius BV, 1997-2000)'
_computing_data_reduction 'HKL Denzo and Scalepack (Otwinowski & Minor 19'
_computing_molecular_graphics 'Ortep-3 for Windows (Farrugia, 1997)'
_computing_publication_material 'WinGX publication routines (Farrugia, 1999)'
_computing_structure_refinement 'SHELXL-97 (Sheldrick, 1997)'
_computing_structure_solution 'SHELXS-86 (Sheldrick, 1986)'
_diffrn_ambient_temperature 200(2)
_diffrn_detector_area_resol_mean 9
_diffrn_measured_fraction_theta_full 0.965
_diffrn_measured_fraction_theta_max 0.965
_diffrn_measurement_device_type KappaCCD
_diffrn_measurement_method 'CCD rotation images, thick slices'
_diffrn_radiation_monochromator graphite
_diffrn_radiation_source 'fine-focus sealed tube'
_diffrn_radiation_type MoK\a
_diffrn_radiation_wavelength 0.71073
_diffrn_reflns_av_R_equivalents 0.0537
_diffrn_reflns_av_sigmaI/netI 0.0493
_diffrn_reflns_limit_h_max 13
_diffrn_reflns_limit_h_min -13
_diffrn_reflns_limit_k_max 28
_diffrn_reflns_limit_k_min -26
_diffrn_reflns_limit_l_max 20
_diffrn_reflns_limit_l_min -19
_diffrn_reflns_number 25181
_diffrn_reflns_theta_full 25.34
_diffrn_reflns_theta_max 25.34
_diffrn_reflns_theta_min 2.04
_exptl_absorpt_coefficient_mu 1.047
_exptl_absorpt_correction_T_max 0.7843
_exptl_absorpt_correction_T_min 0.7043
_exptl_absorpt_correction_type multi-scan
_exptl_absorpt_process_details
;
?
;
_exptl_crystal_colour green
_exptl_crystal_density_diffrn 1.324
_exptl_crystal_density_method 'not measured'
_exptl_crystal_description prism
_exptl_crystal_F_000 1752
_exptl_crystal_size_max 0.4
_exptl_crystal_size_mid 0.38
_exptl_crystal_size_min 0.1
_refine_diff_density_max 2.227
_refine_diff_density_min -0.669
_refine_diff_density_rms 0.179
_refine_ls_extinction_method none
_refine_ls_goodness_of_fit_ref 0.736
_refine_ls_hydrogen_treatment fixed
_refine_ls_matrix_type full
_refine_ls_number_parameters 505
_refine_ls_number_reflns 7539
_refine_ls_number_restraints 0
_refine_ls_restrained_S_all 0.736
_refine_ls_R_factor_all 0.0771
_refine_ls_R_factor_gt 0.0597
_refine_ls_shift/su_max 0.095
_refine_ls_shift/su_mean 0.016
_refine_ls_structure_factor_coef Fsqd
_refine_ls_weighting_details 'calc w=1/[\s^2^(Fo^2^)+(0.1703P)^2^+15.7156P] where P=(Fo^2^+2Fc^2^)/3'
_refine_ls_weighting_scheme calc
_refine_ls_wR_factor_gt 0.1757
_refine_ls_wR_factor_ref 0.1953
_reflns_number_gt 5870
_reflns_number_total 7539
_reflns_threshold_expression >2sigma(I)
_cod_data_source_file b613583h.txt
_cod_data_source_block 5921
_cod_original_sg_symbol_H-M 'P 21/n'
_cod_database_code 7101673

loop_
_symmetry_equiv_pos_as_xyz
'x, y, z'
'-x+1/2, y+1/2, -z+1/2'
'-x, -y, -z'
'x-1/2, -y-1/2, z-1/2'

loop_
_atom_site_label
_atom_site_type_symbol
_atom_site_fract_x
_atom_site_fract_y
_atom_site_fract_z
_atom_site_U_iso_or_equiv
_atom_site_adp_type
_atom_site_occupancy
_atom_site_symmetry_multiplicity
_atom_site_calc_flag
_atom_site_refinement_flags
Cu1 Cu 0.11124(5) 0.17238(2) 0.15462(3) 0.03230(18) Uani 1 1 d .
Cu2 Cu 0.54076(5) 0.11950(2) 0.23772(3) 0.03305(19) Uani 1 1 d .
O1 O 0.1248(3) 0.05221(15) 0.3415(2) 0.0502(9) Uani 1 1 d .
O2 O 0.2719(4) 0.27054(16) 0.0106(3) 0.0608(11) Uani 1 1 d .
O3 O 0.4057(3) -0.02393(13) 0.0952(2) 0.0461(8) Uani 1 1 d .
O4 O 0.5116(3) 0.28257(13) 0.3310(2) 0.0466(9) Uani 1 1 d .
O5 O 0.2947(7) 0.4456(3) 0.2066(3) 0.119(2) Uani 1 1 d .
H5A H 0.3788 0.4435 0.2102 0.143 Uiso 1 1 d R
H5B H 0.2713 0.4435 0.2570 0.143 Uiso 1 1 d R
O6 O 0.4892(11) 0.3794(3) 0.2271(5) 0.163(4) Uani 1 1 d .
H6A H 0.5643 0.3748 0.2717 0.196 Uiso 1 1 d R
H6B H 0.4136 0.3748 0.2385 0.196 Uiso 1 1 d R
N1 N 0.0947(3) 0.10732(15) 0.2229(2) 0.0344(8) Uani 1 1 d .
N2 N 0.0165(3) 0.12219(16) 0.0589(2) 0.0351(8) Uani 1 1 d .
N3 N 0.0822(4) 0.23899(16) 0.2220(2) 0.0385(9) Uani 1 1 d .
N4 N 0.1927(4) 0.22918(15) 0.1062(2) 0.0369(9) Uani 1 1 d .
N5 N 0.4738(4) 0.04531(15) 0.1960(2) 0.0387(9) Uani 1 1 d .
N6 N 0.5867(4) 0.07999(16) 0.3502(2) 0.0378(9) Uani 1 1 d .
N7 N 0.6120(3) 0.14658(16) 0.1485(2) 0.0352(8) Uani 1 1 d .
N8 N 0.5419(4) 0.20071(15) 0.2642(2) 0.0355(8) Uani 1 1 d .
C1 C -0.0004(5) 0.0669(2) 0.1781(3) 0.0430(11) Uani 1 1 d .
H1A H 0.0286 0.0283 0.1919 0.052 Uiso 1 1 d R
H1B H -0.0713 0.0728 0.1952 0.052 Uiso 1 1 d R
C2 C -0.0305(4) 0.07542(19) 0.0847(3) 0.0364(10) Uani 1 1 d .
C3 C -0.1052(5) 0.0381(2) 0.0270(3) 0.0462(12) Uani 1 1 d .
H3 H -0.1395 0.0053 0.0460 0.055 Uiso 1 1 d R
C4 C -0.1326(5) 0.0493(3) -0.0569(4) 0.0527(14) Uani 1 1 d .
H4 H -0.1847 0.0230 -0.0962 0.063 Uiso 1 1 d R
C5 C -0.0845(5) 0.0971(3) -0.0831(3) 0.0512(13) Uani 1 1 d .
H5 H -0.1003 0.1047 -0.1422 0.061 Uiso 1 1 d R
C6 C -0.0118(4) 0.1332(2) -0.0246(3) 0.0419(11) Uani 1 1 d .
H6 H 0.0187 0.1673 -0.0434 0.050 Uiso 1 1 d R
C7 C 0.0213(6) 0.2380(2) 0.2793(4) 0.0557(14) Uani 1 1 d .
H7 H -0.0103 0.2019 0.2911 0.067 Uiso 1 1 d R
C8 C 0.0055(7) 0.2869(3) 0.3212(4) 0.0663(17) Uani 1 1 d .
H8 H -0.0408 0.2852 0.3599 0.080 Uiso 1 1 d R
C9 C 0.0545(6) 0.3392(2) 0.3037(4) 0.0641(17) Uani 1 1 d .
H9 H 0.0474 0.3730 0.3348 0.077 Uiso 1 1 d R
C10 C 0.1132(6) 0.3395(2) 0.2448(4) 0.0542(14) Uani 1 1 d .
H10 H 0.1462 0.3746 0.2309 0.065 Uiso 1 1 d R
C11 C 0.1259(5) 0.28896(19) 0.2036(3) 0.0406(11) Uani 1 1 d .
C12 C 0.1891(5) 0.28791(19) 0.1381(3) 0.0439(12) Uani 1 1 d .
H12A H 0.2701 0.3022 0.1623 0.053 Uiso 1 1 d R
H12B H 0.1458 0.3121 0.0920 0.053 Uiso 1 1 d R
C13 C 0.2451(5) 0.2266(2) 0.0452(3) 0.0396(11) Uani 1 1 d .
C14 C 0.2769(4) 0.16883(19) 0.0180(3) 0.0358(10) Uani 1 1 d .
C15 C 0.2740(5) 0.1598(2) -0.0645(3) 0.0491(13) Uani 1 1 d .
H15 H 0.2451 0.1899 -0.1052 0.059 Uiso 1 1 d R
C16 C 0.3115(5) 0.1084(3) -0.0891(3) 0.0539(14) Uani 1 1 d .
H16 H 0.3048 0.1028 -0.1474 0.065 Uiso 1 1 d R
C17 C 0.3555(5) 0.0651(2) -0.0305(3) 0.0444(12) Uani 1 1 d .
H17 H 0.3840 0.0296 -0.0468 0.053 Uiso 1 1 d R
C18 C 0.3622(4) 0.07328(19) 0.0538(3) 0.0335(9) Uani 1 1 d .
C19 C 0.3207(4) 0.12494(18) 0.0766(3) 0.0340(10) Uani 1 1 d .
H19 H 0.3207 0.1295 0.1339 0.041 Uiso 1 1 d R
C20 C 0.4166(4) 0.02718(19) 0.1176(3) 0.0339(10) Uani 1 1 d .
C21 C 0.5113(6) -0.0010(2) 0.2575(3) 0.0519(14) Uani 1 1 d .
H21A H 0.4417 -0.0239 0.2559 0.062 Uiso 1 1 d R
H21B H 0.5698 -0.0245 0.2429 0.062 Uiso 1 1 d R
C22 C 0.5646(5) 0.0229(2) 0.3437(3) 0.0444(12) Uani 1 1 d .
C23 C 0.5967(7) -0.0114(2) 0.4155(4) 0.0628(17) Uani 1 1 d .
H23 H 0.5791 -0.0518 0.4111 0.075 Uiso 1 1 d R
C24 C 0.6508(7) 0.0127(3) 0.4932(4) 0.0687(18) Uani 1 1 d .
H24 H 0.6699 -0.0103 0.5434 0.082 Uiso 1 1 d R
C25 C 0.6747(6) 0.0710(3) 0.4989(4) 0.0595(15) Uani 1 1 d .
H25 H 0.7171 0.0880 0.5524 0.071 Uiso 1 1 d R
C26 C 0.6398(5) 0.1034(2) 0.4259(3) 0.0463(12) Uani 1 1 d .
H26 H 0.6544 0.1441 0.4300 0.056 Uiso 1 1 d R
C27 C 0.6355(5) 0.1156(2) 0.0868(3) 0.0434(12) Uani 1 1 d .
H27 H 0.6183 0.0751 0.0822 0.052 Uiso 1 1 d R
C28 C 0.6809(5) 0.1389(2) 0.0282(4) 0.0502(13) Uani 1 1 d .
H28 H 0.6949 0.1152 -0.0150 0.060 Uiso 1 1 d R
C29 C 0.7089(6) 0.1971(3) 0.0332(4) 0.0623(16) Uani 1 1 d .
H29 H 0.7409 0.2142 -0.0079 0.075 Uiso 1 1 d R
C30 C 0.6873(6) 0.2287(2) 0.0968(4) 0.0602(16) Uani 1 1 d .
H30 H 0.7085 0.2687 0.1026 0.072 Uiso 1 1 d R
C31 C 0.6375(5) 0.2031(2) 0.1533(3) 0.0431(12) Uani 1 1 d .
C32 C 0.6088(6) 0.2362(2) 0.2211(4) 0.0533(14) Uani 1 1 d .
H32A H 0.5610 0.2692 0.1970 0.064 Uiso 1 1 d R
H32B H 0.6832 0.2484 0.2616 0.064 Uiso 1 1 d R
C33 C 0.4962(4) 0.22982(19) 0.3160(3) 0.0351(10) Uani 1 1 d .
C34 C 0.4191(4) 0.19773(18) 0.3588(3) 0.0327(9) Uani 1 1 d .
C35 C 0.4358(5) 0.2063(2) 0.4447(3) 0.0412(11) Uani 1 1 d .
H35 H 0.4968 0.2330 0.4753 0.049 Uiso 1 1 d R
C36 C 0.3636(5) 0.1770(2) 0.4835(3) 0.0435(12) Uani 1 1 d .
H36 H 0.3756 0.1817 0.5428 0.052 Uiso 1 1 d R
C37 C 0.2730(4) 0.1404(2) 0.4382(3) 0.0396(11) Uani 1 1 d .
H37 H 0.2243 0.1198 0.4659 0.048 Uiso 1 1 d R
C38 C 0.2524(4) 0.13315(18) 0.3519(3) 0.0322(9) Uani 1 1 d .
C39 C 0.3278(4) 0.16066(17) 0.3139(3) 0.0311(9) Uani 1 1 d .
H39 H 0.3142 0.1543 0.2547 0.037 Uiso 1 1 d R
C40 C 0.1510(4) 0.09416(19) 0.3036(3) 0.0356(10) Uani 1 1 d .

loop_
_atom_site_aniso_label
_atom_site_aniso_U_11
_atom_site_aniso_U_22
_atom_site_aniso_U_33
_atom_site_aniso_U_23
_atom_site_aniso_U_13
_atom_site_aniso_U_12
Cu1 0.0405(3) 0.0263(3) 0.0289(3) 0.0007(2) 0.0090(2) 0.0004(2)
Cu2 0.0433(3) 0.0220(3) 0.0332(3) -0.0019(2) 0.0109(3) -0.0028(2)
O1 0.063(2) 0.046(2) 0.038(2) 0.0100(15) 0.0096(17) -0.0142(17)
O2 0.084(3) 0.041(2) 0.069(3) 0.0158(18) 0.041(2) 0.0060(19)
O3 0.054(2) 0.0272(16) 0.051(2) -0.0090(14) 0.0084(17) -0.0021(15)
O4 0.072(2) 0.0260(16) 0.044(2) -0.0085(14) 0.0219(18) -0.0099(15)
O5 0.168(6) 0.110(5) 0.061(3) 0.009(3) 0.010(4) -0.061(4)
O6 0.279(11) 0.089(5) 0.133(6) 0.022(4) 0.082(7) 0.050(6)
N1 0.037(2) 0.0307(18) 0.034(2) 0.0028(15) 0.0101(17) -0.0032(16)
N2 0.037(2) 0.036(2) 0.029(2) -0.0018(15) 0.0047(17) 0.0034(16)
N3 0.050(2) 0.032(2) 0.034(2) -0.0023(16) 0.0133(19) 0.0057(17)
N4 0.050(2) 0.0261(18) 0.034(2) 0.0007(15) 0.0108(18) 0.0024(16)
N5 0.053(2) 0.0245(18) 0.034(2) 0.0005(15) 0.0065(19) -0.0029(17)
N6 0.042(2) 0.0303(19) 0.037(2) 0.0005(16) 0.0068(18) 0.0042(16)
N7 0.039(2) 0.0292(19) 0.038(2) -0.0040(16) 0.0126(18) -0.0027(16)
N8 0.049(2) 0.0269(18) 0.032(2) -0.0043(15) 0.0161(18) -0.0103(16)
C1 0.045(3) 0.037(3) 0.044(3) 0.002(2) 0.008(2) -0.009(2)
C2 0.033(2) 0.035(2) 0.039(3) -0.0020(19) 0.008(2) 0.0008(19)
C3 0.039(3) 0.046(3) 0.050(3) -0.008(2) 0.010(2) -0.008(2)
C4 0.042(3) 0.062(3) 0.048(3) -0.017(3) 0.005(2) 0.000(3)
C5 0.048(3) 0.065(3) 0.035(3) -0.009(2) 0.005(2) -0.002(3)
C6 0.043(3) 0.047(3) 0.031(3) 0.000(2) 0.005(2) 0.005(2)
C7 0.072(4) 0.048(3) 0.056(3) -0.003(3) 0.033(3) 0.005(3)
C8 0.096(5) 0.057(4) 0.056(4) -0.007(3) 0.038(4) 0.015(3)
C9 0.094(5) 0.044(3) 0.056(4) -0.010(3) 0.026(4) 0.014(3)
C10 0.077(4) 0.030(2) 0.053(3) -0.005(2) 0.016(3) 0.006(3)
C11 0.051(3) 0.028(2) 0.037(3) 0.0014(19) 0.004(2) 0.009(2)
C12 0.058(3) 0.025(2) 0.048(3) 0.002(2) 0.016(3) 0.002(2)
C13 0.046(3) 0.036(2) 0.037(3) 0.009(2) 0.015(2) 0.003(2)
C14 0.033(2) 0.039(2) 0.037(3) 0.0031(19) 0.012(2) 0.0025(19)
C15 0.051(3) 0.060(3) 0.040(3) 0.015(2) 0.020(2) 0.013(3)
C16 0.058(3) 0.074(4) 0.030(3) -0.004(2) 0.014(3) 0.006(3)
C17 0.050(3) 0.054(3) 0.030(3) -0.008(2) 0.014(2) 0.003(2)
C18 0.033(2) 0.033(2) 0.034(2) -0.0059(18) 0.0087(19) -0.0055(18)
C19 0.042(3) 0.034(2) 0.028(2) 0.0024(18) 0.013(2) -0.0004(19)
C20 0.034(2) 0.032(2) 0.036(2) -0.0044(18) 0.011(2) -0.0011(18)
C21 0.081(4) 0.024(2) 0.044(3) 0.003(2) 0.009(3) -0.002(2)
C22 0.060(3) 0.030(2) 0.042(3) 0.005(2) 0.014(2) 0.003(2)
C23 0.102(5) 0.032(3) 0.046(3) 0.009(2) 0.012(3) 0.010(3)
C24 0.102(5) 0.056(4) 0.035(3) 0.012(3) 0.002(3) 0.019(3)
C25 0.074(4) 0.054(3) 0.038(3) 0.000(2) -0.002(3) 0.015(3)
C26 0.051(3) 0.038(3) 0.040(3) -0.003(2) 0.001(2) 0.010(2)
C27 0.047(3) 0.036(3) 0.051(3) -0.013(2) 0.020(2) 0.000(2)
C28 0.052(3) 0.052(3) 0.055(3) -0.013(3) 0.028(3) 0.000(2)
C29 0.076(4) 0.057(3) 0.068(4) -0.010(3) 0.043(3) -0.014(3)
C30 0.089(4) 0.041(3) 0.067(4) -0.009(3) 0.048(4) -0.019(3)
C31 0.052(3) 0.032(2) 0.050(3) -0.009(2) 0.024(3) -0.010(2)
C32 0.081(4) 0.035(3) 0.055(3) -0.008(2) 0.037(3) -0.015(3)
C33 0.042(3) 0.030(2) 0.030(2) -0.0031(18) 0.007(2) -0.0015(19)
C34 0.040(2) 0.027(2) 0.028(2) 0.0015(17) 0.0068(19) 0.0029(18)
C35 0.054(3) 0.035(2) 0.035(3) -0.008(2) 0.014(2) -0.003(2)
C36 0.059(3) 0.043(3) 0.026(2) 0.0004(19) 0.010(2) -0.001(2)
C37 0.046(3) 0.041(3) 0.031(2) 0.004(2) 0.011(2) 0.000(2)
C38 0.039(2) 0.030(2) 0.027(2) 0.0054(17) 0.0102(19) 0.0055(18)
C39 0.039(2) 0.028(2) 0.023(2) -0.0033(16) 0.0056(19) 0.0020(18)
C40 0.042(3) 0.034(2) 0.033(3) 0.0034(19) 0.015(2) -0.0009(19)

loop_
_atom_type_symbol
_atom_type_description
_atom_type_scat_dispersion_real
_atom_type_scat_dispersion_imag
_atom_type_scat_source
C C 0.0033 0.0016 'International Tables Vol C Tables 4.2.6.8 and 6.1.1.4'
H H 0.0000 0.0000 'International Tables Vol C Tables 4.2.6.8 and 6.1.1.4'
N N 0.0061 0.0033 'International Tables Vol C Tables 4.2.6.8 and 6.1.1.4'
Cl Cl 0.1484 0.1585 'International Tables Vol C Tables 4.2.6.8 and 6.1.1.4'
O O 0.0106 0.0060 'International Tables Vol C Tables 4.2.6.8 and 6.1.1.4'
Cu Cu 0.3201 1.2651 'International Tables Vol C Tables 4.2.6.8 and 6.1.1.4'

loop_
_geom_angle_atom_site_label_1
_geom_angle_atom_site_label_2
_geom_angle_atom_site_label_3
_geom_angle
N4 Cu1 N1 157.75(16)
N4 Cu1 N2 106.47(16)
N1 Cu1 N2 83.24(16)
N4 Cu1 N3 83.90(16)
N1 Cu1 N3 102.23(16)
N2 Cu1 N3 138.56(16)
N5 Cu2 N8 157.83(17)
N5 Cu2 N6 83.54(16)
N8 Cu2 N6 104.65(16)
N5 Cu2 N7 103.02(16)
N8 Cu2 N7 83.55(15)
N6 Cu2 N7 141.48(16)
H5A O5 H5B 120.0
H6A O6 H6B 120.0
C40 N1 C1 114.9(4)
C40 N1 Cu1 131.6(3)
C1 N1 Cu1 113.5(3)
C2 N2 C6 119.2(4)
C2 N2 Cu1 113.1(3)
C6 N2 Cu1 127.4(3)
C7 N3 C11 119.5(4)
C7 N3 Cu1 126.7(3)
C11 N3 Cu1 113.7(3)
C13 N4 C12 112.7(4)
C13 N4 Cu1 132.8(3)
C12 N4 Cu1 114.3(3)
C20 N5 C21 113.8(4)
C20 N5 Cu2 131.0(3)
C21 N5 Cu2 114.1(3)
C26 N6 C22 119.8(4)
C26 N6 Cu2 127.3(3)
C22 N6 Cu2 112.8(3)
C31 N7 C27 118.4(4)
C31 N7 Cu2 113.3(3)
C27 N7 Cu2 128.3(3)
C33 N8 C32 114.2(4)
C33 N8 Cu2 132.0(3)
C32 N8 Cu2 113.9(3)
N1 C1 C2 109.8(4)
N1 C1 H1A 109.0
C2 C1 H1A 108.9
N1 C1 H1B 109.6
C2 C1 H1B 110.0
H1A C1 H1B 109.5
N2 C2 C3 120.9(4)
N2 C2 C1 116.9(4)
C3 C2 C1 122.2(4)
C4 C3 C2 119.5(5)
C4 C3 H3 120.1
C2 C3 H3 120.4
C3 C4 C5 119.5(5)
C3 C4 H4 118.4
C5 C4 H4 122.1
C6 C5 C4 119.6(5)
C6 C5 H5 120.0
C4 C5 H5 120.4
N2 C6 C5 121.3(5)
N2 C6 H6 119.7
C5 C6 H6 119.0
N3 C7 C8 121.6(5)
N3 C7 H7 118.4
C8 C7 H7 120.0
C7 C8 C9 118.9(6)
C7 C8 H8 119.8
C9 C8 H8 121.3
C10 C9 C8 118.6(5)
C10 C9 H9 122.1
C8 C9 H9 119.2
C9 C10 C11 120.3(5)
C9 C10 H10 120.4
C11 C10 H10 119.3
N3 C11 C10 121.0(5)
N3 C11 C12 117.3(4)
C10 C11 C12 121.7(5)
N4 C12 C11 110.8(4)
N4 C12 H12A 109.9
C11 C12 H12A 109.1
N4 C12 H12B 108.8
C11 C12 H12B 108.8
H12A C12 H12B 109.5
O2 C13 N4 123.1(4)
O2 C13 C14 118.0(4)
N4 C13 C14 118.8(4)
C15 C14 C19 118.4(4)
C15 C14 C13 120.4(4)
C19 C14 C13 120.9(4)
C14 C15 C16 121.0(5)
C14 C15 H15 119.2
C16 C15 H15 119.8
C17 C16 C15 120.3(5)
C17 C16 H16 120.7
C15 C16 H16 119.0
C16 C17 C18 120.1(5)
C16 C17 H17 120.7
C18 C17 H17 119.1
C19 C18 C17 118.5(4)
C19 C18 C20 121.9(4)
C17 C18 C20 119.5(4)
C18 C19 C14 121.6(4)
C18 C19 H19 118.2
C14 C19 H19 120.2
O3 C20 N5 124.7(4)
O3 C20 C18 119.3(4)
N5 C20 C18 116.0(4)
N5 C21 C22 110.3(4)
N5 C21 H21A 109.0
C22 C21 H21A 109.2
N5 C21 H21B 108.8
C22 C21 H21B 110.0
H21A C21 H21B 109.5
N6 C22 C23 120.2(5)
N6 C22 C21 117.2(4)
C23 C22 C21 122.5(5)
C24 C23 C22 120.0(5)
C24 C23 H23 119.8
C22 C23 H23 120.2
C23 C24 C25 119.4(5)
C23 C24 H24 120.7
C25 C24 H24 120.0
C24 C25 C26 118.5(5)
C24 C25 H25 120.2
C26 C25 H25 121.2
N6 C26 C25 122.1(5)
N6 C26 H26 119.3
C25 C26 H26 118.6
C28 C27 N7 123.3(5)
C28 C27 H27 116.8
N7 C27 H27 119.9
C27 C28 C29 118.8(5)
C27 C28 H28 120.3
C29 C28 H28 120.8
C30 C29 C28 118.2(5)
C30 C29 H29 122.0
C28 C29 H29 119.8
C29 C30 C31 120.6(5)
C29 C30 H30 119.7
C31 C30 H30 119.7
N7 C31 C30 120.7(4)
N7 C31 C32 117.0(4)
C30 C31 C32 122.2(4)
N8 C32 C31 111.0(4)
N8 C32 H32A 109.4
C31 C32 H32A 109.5
N8 C32 H32B 108.6
C31 C32 H32B 108.9
H32A C32 H32B 109.5
O4 C33 N8 124.6(4)
O4 C33 C34 117.4(4)
N8 C33 C34 118.0(4)
C39 C34 C35 118.7(4)
C39 C34 C33 121.2(4)
C35 C34 C33 120.0(4)
C36 C35 C34 119.6(5)
C36 C35 H35 121.5
C34 C35 H35 118.8
C35 C36 C37 121.2(4)
C35 C36 H36 120.5
C37 C36 H36 118.3
C36 C37 C38 119.7(4)
C36 C37 H37 120.5
C38 C37 H37 119.8
C39 C38 C37 119.0(4)
C39 C38 C40 122.2(4)
C37 C38 C40 118.7(4)
C34 C39 C38 121.6(4)
C34 C39 H39 120.3
C38 C39 H39 118.1
O1 C40 N1 124.6(4)
O1 C40 C38 118.1(4)
N1 C40 C38 117.2(4)

loop_
_geom_bond_atom_site_label_1
_geom_bond_atom_site_label_2
_geom_bond_distance
Cu1 N4 1.939(4)
Cu1 N1 1.938(4)
Cu1 N2 2.007(4)
Cu1 N3 2.002(4)
Cu2 N5 1.932(4)
Cu2 N8 1.940(4)
Cu2 N6 2.005(4)
Cu2 N7 2.012(4)
O1 C40 1.250(5)
O2 C13 1.259(6)
O3 C20 1.241(5)
O4 C33 1.254(5)
O5 H5A 0.9601
O5 H5B 0.9600
O6 H6A 0.9599
O6 H6B 0.9600
N1 C40 1.336(6)
N1 C1 1.467(6)
N2 C2 1.346(6)
N2 C6 1.350(6)
N3 C7 1.353(7)
N3 C11 1.341(6)
N4 C13 1.337(6)
N4 C12 1.471(6)
N5 C20 1.337(6)
N5 C21 1.458(6)
N6 C26 1.337(6)
N6 C22 1.351(6)
N7 C31 1.344(6)
N7 C27 1.350(6)
N8 C33 1.328(6)
N8 C32 1.465(6)
C1 C2 1.499(7)
C1 H1A 0.9598
C1 H1B 0.9600
C2 C3 1.382(7)
C3 C4 1.360(8)
C3 H3 0.9600
C4 C5 1.375(8)
C4 H4 0.9600
C5 C6 1.362(7)
C5 H5 0.9600
C6 H6 0.9602
C7 C8 1.376(8)
C7 H7 0.9601
C8 C9 1.410(9)
C8 H8 0.9600
C9 C10 1.357(9)
C9 H9 0.9600
C10 C11 1.391(7)
C10 H10 0.9600
C11 C12 1.492(7)
C12 H12A 0.9599
C12 H12B 0.9600
C13 C14 1.501(6)
C14 C15 1.380(7)
C14 C19 1.396(6)
C15 C16 1.376(8)
C15 H15 0.9601
C16 C17 1.387(8)
C16 H16 0.9600
C17 C18 1.395(6)
C17 H17 0.9601
C18 C19 1.390(6)
C18 C20 1.504(6)
C19 H19 0.9598
C21 C22 1.485(7)
C21 H21A 0.9602
C21 H21B 0.9598
C22 C23 1.388(7)
C23 C24 1.371(8)
C23 H23 0.9599
C24 C25 1.382(9)
C24 H24 0.9601
C25 C26 1.381(8)
C25 H25 0.9600
C26 H26 0.9600
C27 C28 1.357(7)
C27 H27 0.9600
C28 C29 1.389(8)
C28 H28 0.9599
C29 C30 1.374(8)
C29 H29 0.9599
C30 C31 1.383(7)
C30 H30 0.9598
C31 C32 1.487(7)
C32 H32A 0.9600
C32 H32B 0.9599
C33 C34 1.505(6)
C34 C39 1.391(6)
C34 C35 1.397(6)
C35 C36 1.385(7)
C35 H35 0.9601
C36 C37 1.381(7)
C36 H36 0.9600
C37 C38 1.393(6)
C37 H37 0.9602
C38 C39 1.386(6)
C38 C40 1.506(6)
C39 H39 0.9598
